data_4517858
loop_
_publ_author_name
'Hu, Xinwei'
'Shao, Youxiang'
'Xie, Haisheng'
'Chen, Xin'
'Chen, Fengjuan'
'Ke, Zhuofeng'
'Jiang, Huanfeng'
'Zeng, Wei'

_publ_section_title
;
 Direct Carbon--Carbon \s Bond Amination of Unstrained Arylalkylketones
;
_journal_name_full 'ACS Catalysis'
_journal_page_first 8402
_journal_page_last 8408
_journal_paper_doi 10.1021/acscatal.0c02683
_journal_year 2020
_chemical_formula_sum 'C26 H21 N3 O2 S'
_chemical_formula_weight 439.52
_space_group_crystal_system monoclinic
_space_group_IT_number 15
_space_group_name_Hall '-C 2yc'
_space_group_name_H-M_alt 'C 1 2/c 1'
_atom_sites_solution_hydrogens geom
_audit_creation_method SHELXL-2013
_cell_angle_alpha 90
_cell_angle_beta 92.45(3)
_cell_angle_gamma 90
_cell_formula_units_Z 8
_cell_length_a 19.925(4)
_cell_length_b 10.806(2)
_cell_length_c 20.270(4)
_cell_measurement_reflns_used 4388
_cell_measurement_temperature 293(2)
_cell_measurement_theta_max 62.8340
_cell_measurement_theta_min 4.3580
_cell_volume 4360.3(15)
_computing_structure_refinement 'SHELXL-2013 (Sheldrick, 2013)'
_diffrn_ambient_temperature 293(2)
_diffrn_measured_fraction_theta_full 0.876
_diffrn_measured_fraction_theta_max 0.989
_diffrn_measurement_device_type 'Xcalibur, Sapphire3, Gemini ultra'
_diffrn_radiation_type MoK\a
_diffrn_radiation_wavelength 0.71073
_diffrn_reflns_av_R_equivalents 0.0273
_diffrn_reflns_av_unetI/netI 0.0236
_diffrn_reflns_Laue_measured_fraction_full 0.876
_diffrn_reflns_Laue_measured_fraction_max 0.989
_diffrn_reflns_limit_h_max 21
_diffrn_reflns_limit_h_min -22
_diffrn_reflns_limit_k_max 12
_diffrn_reflns_limit_k_min -12
_diffrn_reflns_limit_l_max 23
_diffrn_reflns_limit_l_min -20
_diffrn_reflns_number 10055
_diffrn_reflns_point_group_measured_fraction_full 0.876
_diffrn_reflns_point_group_measured_fraction_max 0.989
_diffrn_reflns_theta_full 25.242
_diffrn_reflns_theta_max 24.206
_diffrn_reflns_theta_min 2.011
_exptl_absorpt_coefficient_mu 0.178
_exptl_crystal_colour colourless
_exptl_crystal_density_diffrn 1.339
_exptl_crystal_description block
_exptl_crystal_F_000 1840
_exptl_crystal_size_max 0.300
_exptl_crystal_size_mid 0.200
_exptl_crystal_size_min 0.200
_refine_diff_density_max 0.256
_refine_diff_density_min -0.428
_refine_diff_density_rms 0.072
_refine_ls_extinction_method none
_refine_ls_goodness_of_fit_ref 1.053
_refine_ls_hydrogen_treatment constr
_refine_ls_matrix_type full
_refine_ls_number_parameters 290
_refine_ls_number_reflns 3458
_refine_ls_number_restraints 0
_refine_ls_restrained_S_all 1.053
_refine_ls_R_factor_all 0.0525
_refine_ls_R_factor_gt 0.0471
_refine_ls_shift/su_max 0.000
_refine_ls_shift/su_mean 0.000
_refine_ls_structure_factor_coef Fsqd
_refine_ls_weighting_details
;
 w=1/[\s^2^(Fo^2^)+(0.0810P)^2^+1.5794P]
 where P=(Fo^2^+2Fc^2^)/3
;
_refine_ls_weighting_scheme calc
_refine_ls_wR_factor_gt 0.1234
_refine_ls_wR_factor_ref 0.1295
_reflns_Friedel_coverage 0.000
_reflns_number_gt 3024
_reflns_number_total 3458
_reflns_threshold_expression 'I > 2\s(I)'
_cod_data_source_file cs0c02683_si_002.cif
_cod_data_source_block 5
_cod_depositor_comments 'Adding full bibliography for 4517857--4517858.cif.'
_cod_original_sg_symbol_H-M 'C 2/c'
_cod_database_code 4517858
_shelx_space_group_comment
;
The symmetry employed for this shelxl refinement is uniquely defined
by the following loop, which should always be used as a source of
symmetry information in preference to the above space-group names.
They are only intended as comments.
;
_shelx_estimated_absorpt_t_min 0.949
_shelx_estimated_absorpt_t_max 0.965
_shelxl_version_number 2013-2

loop_
_space_group_symop_operation_xyz
'x, y, z'
'-x, y, -z+1/2'
'x+1/2, y+1/2, z'
'-x+1/2, y+1/2, -z+1/2'
'-x, -y, -z'
'x, -y, z-1/2'
'-x+1/2, -y+1/2, -z'
'x+1/2, -y+1/2, z-1/2'

loop_
_atom_site_label
_atom_site_type_symbol
_atom_site_fract_x
_atom_site_fract_y
_atom_site_fract_z
_atom_site_U_iso_or_equiv
_atom_site_adp_type
_atom_site_occupancy
_atom_site_site_symmetry_order
_atom_site_calc_flag
_atom_site_refinement_flags_posn
_atom_site_refinement_flags_adp
_atom_site_refinement_flags_occupancy
_atom_site_disorder_assembly
_atom_site_disorder_group
S1 S 0.10728(3) 0.17401(5) 0.41756(2) 0.05097(19) Uani 1 1 d . . . . .
N1 N -0.08343(8) 0.04886(15) 0.25885(8) 0.0486(4) Uani 1 1 d . . . . .
O2 O 0.06326(9) 0.17269(17) 0.47095(8) 0.0716(5) Uani 1 1 d . . . . .
O4 O 0.14263(9) 0.06467(14) 0.39983(9) 0.0717(5) Uani 1 1 d . . . . .
C5 C 0.00344(9) 0.27599(16) 0.34814(9) 0.0412(4) Uani 1 1 d . . . . .
C7 C -0.10795(9) 0.29299(18) 0.32558(9) 0.0469(4) Uani 1 1 d . . . . .
C8 C 0.16654(10) 0.29235(19) 0.43202(9) 0.0492(5) Uani 1 1 d . . . . .
C9 C -0.08297(10) 0.40939(17) 0.34485(9) 0.0447(4) Uani 1 1 d . . . . .
C10 C 0.02542(12) 0.5820(2) 0.42361(11) 0.0600(6) Uani 1 1 d . . . . .
H10 H -0.0110 0.5711 0.4502 0.072 Uiso 1 1 calc R U . . .
N11 N 0.06490(7) 0.21381(14) 0.35013(8) 0.0443(4) Uani 1 1 d . . . . .
H11 H 0.0817 0.1951 0.3131 0.053 Uiso 1 1 calc R U . . .
C12 C -0.06057(9) 0.08069(16) 0.31880(10) 0.0441(4) Uani 1 1 d . . . . .
C13 C 0.03553(10) 0.50042(16) 0.37220(9) 0.0453(4) Uani 1 1 d . . . . .
C14 C 0.09060(12) 0.51970(19) 0.33387(10) 0.0553(5) Uani 1 1 d . . . . .
H14 H 0.0987 0.4657 0.2994 0.066 Uiso 1 1 calc R U . . .
C15 C -0.09106(11) -0.07167(19) 0.24631(12) 0.0577(5) Uani 1 1 d . . . . .
H15 H -0.1072 -0.0958 0.2046 0.069 Uiso 1 1 calc R U . . .
C16 C 0.20921(13) 0.4620(2) 0.49500(10) 0.0687(6) Uani 1 1 d . . . . .
H16 H 0.2065 0.5129 0.5318 0.082 Uiso 1 1 calc R U . . .
C17 C -0.04468(11) -0.0029(2) 0.36845(11) 0.0556(5) Uani 1 1 d . . . . .
H17 H -0.0291 0.0235 0.4100 0.067 Uiso 1 1 calc R U . . .
C18 C -0.12753(12) 0.5093(2) 0.34490(10) 0.0564(5) Uani 1 1 d . . . . .
H18 H -0.1125 0.5877 0.3575 0.068 Uiso 1 1 calc R U . . .
C19 C -0.17488(10) 0.2730(2) 0.30639(12) 0.0610(6) Uani 1 1 d . . . . .
H19 H -0.1904 0.1950 0.2936 0.073 Uiso 1 1 calc R U . . .
C20 C 0.25884(11) 0.4826(2) 0.45185(10) 0.0575(5) Uani 1 1 d . . . . .
C21 C 0.06950(15) 0.6800(2) 0.43570(13) 0.0749(8) Uani 1 1 d . . . . .
H21 H 0.0625 0.7336 0.4706 0.090 Uiso 1 1 calc R U . . .
C22 C 0.26186(12) 0.4047(2) 0.39791(13) 0.0684(6) Uani 1 1 d . . . . .
H22 H 0.2953 0.4164 0.3679 0.082 Uiso 1 1 calc R U . . .
C23 C -0.05271(12) -0.1270(2) 0.35429(13) 0.0668(6) Uani 1 1 d . . . . .
H23 H -0.0424 -0.1864 0.3863 0.080 Uiso 1 1 calc R U . . .
C24 C 0.16296(12) 0.3680(2) 0.48572(10) 0.0633(6) Uani 1 1 d . . . . .
H24 H 0.1296 0.3562 0.5158 0.076 Uiso 1 1 calc R U . . .
C25 C -0.07605(12) -0.1615(2) 0.29253(14) 0.0666(6) Uani 1 1 d . . . . .
H25 H -0.0817 -0.2447 0.2820 0.080 Uiso 1 1 calc R U . . .
C26 C 0.12298(15) 0.6982(2) 0.39680(14) 0.0743(7) Uani 1 1 d . . . . .
H26 H 0.1519 0.7647 0.4047 0.089 Uiso 1 1 calc R U . . .
C27 C -0.19380(12) 0.4901(2) 0.32610(12) 0.0691(7) Uani 1 1 d . . . . .
H27 H -0.2237 0.5563 0.3260 0.083 Uiso 1 1 calc R U . . .
C28 C -0.21707(12) 0.3730(3) 0.30715(13) 0.0712(7) Uani 1 1 d . . . . .
H28 H -0.2622 0.3627 0.2948 0.085 Uiso 1 1 calc R U . . .
C30 C 0.21662(12) 0.3107(2) 0.38790(12) 0.0663(6) Uani 1 1 d . . . . .
H30 H 0.2195 0.2591 0.3514 0.080 Uiso 1 1 calc R U . . .
C31 C 0.13356(13) 0.6181(2) 0.34630(12) 0.0676(6) Uani 1 1 d . . . . .
H31 H 0.1701 0.6299 0.3199 0.081 Uiso 1 1 calc R U . . .
N0AA N -0.05464(8) 0.21021(14) 0.32957(8) 0.0466(4) Uani 1 1 d . . . . .
C2 C -0.01152(10) 0.39769(17) 0.35766(8) 0.0433(4) Uani 1 1 d . . . . .
C3 C 0.30689(14) 0.5882(3) 0.46177(14) 0.0790(7) Uani 1 1 d . . . . .
H3A H 0.2881 0.6612 0.4413 0.118 Uiso 1 1 calc R U . . .
H3B H 0.3486 0.5683 0.4422 0.118 Uiso 1 1 calc R U . . .
H3C H 0.3148 0.6028 0.5082 0.118 Uiso 1 1 calc R U . . .

loop_
_atom_site_aniso_label
_atom_site_aniso_U_11
_atom_site_aniso_U_22
_atom_site_aniso_U_33
_atom_site_aniso_U_23
_atom_site_aniso_U_13
_atom_site_aniso_U_12
S1 0.0492(3) 0.0477(3) 0.0548(3) 0.0037(2) -0.0107(2) 0.0037(2)
N1 0.0442(9) 0.0405(9) 0.0608(10) 0.0065(7) -0.0038(7) -0.0074(7)
O2 0.0704(10) 0.0859(12) 0.0579(9) 0.0135(8) -0.0037(8) -0.0136(9)
O4 0.0699(10) 0.0478(9) 0.0946(12) -0.0014(8) -0.0275(9) 0.0172(7)
C5 0.0404(9) 0.0368(9) 0.0461(9) 0.0018(7) -0.0023(7) 0.0032(8)
C7 0.0411(10) 0.0462(11) 0.0535(10) 0.0105(8) 0.0037(8) 0.0085(8)
C8 0.0441(10) 0.0537(11) 0.0488(10) -0.0020(9) -0.0086(8) 0.0071(9)
C9 0.0501(11) 0.0423(10) 0.0423(9) 0.0081(7) 0.0079(8) 0.0101(8)
C10 0.0726(14) 0.0503(12) 0.0567(12) -0.0074(9) -0.0044(10) 0.0165(11)
N11 0.0407(8) 0.0432(8) 0.0485(8) -0.0039(7) -0.0045(7) 0.0066(7)
C12 0.0363(9) 0.0355(9) 0.0601(11) 0.0069(8) -0.0009(8) -0.0008(7)
C13 0.0584(11) 0.0332(9) 0.0438(9) -0.0003(7) -0.0049(8) 0.0064(8)
C14 0.0683(13) 0.0463(11) 0.0511(11) -0.0020(9) 0.0020(10) -0.0068(10)
C15 0.0528(12) 0.0454(12) 0.0746(14) -0.0010(10) -0.0006(10) -0.0121(9)
C16 0.0820(16) 0.0806(16) 0.0429(11) -0.0153(10) -0.0042(11) -0.0141(14)
C17 0.0528(11) 0.0492(11) 0.0641(12) 0.0135(9) -0.0063(10) 0.0005(9)
C18 0.0676(14) 0.0504(12) 0.0520(11) 0.0076(9) 0.0125(10) 0.0211(10)
C19 0.0438(11) 0.0611(13) 0.0778(14) 0.0114(11) 0.0005(10) 0.0046(10)
C20 0.0571(12) 0.0641(13) 0.0499(11) 0.0016(9) -0.0127(9) -0.0005(10)
C21 0.0942(19) 0.0520(13) 0.0757(16) -0.0255(11) -0.0286(15) 0.0154(13)
C22 0.0541(13) 0.0778(16) 0.0742(15) -0.0094(12) 0.0119(11) -0.0021(12)
C23 0.0624(13) 0.0437(12) 0.0936(17) 0.0263(11) -0.0059(12) 0.0006(10)
C24 0.0616(13) 0.0851(16) 0.0432(10) -0.0089(10) 0.0026(9) -0.0106(12)
C25 0.0650(14) 0.0360(11) 0.0988(18) 0.0069(11) 0.0031(13) -0.0068(10)
C26 0.0840(18) 0.0481(13) 0.0881(17) -0.0041(12) -0.0281(15) -0.0070(12)
C27 0.0635(14) 0.0738(16) 0.0708(14) 0.0125(12) 0.0112(11) 0.0360(13)
C28 0.0451(12) 0.0875(18) 0.0810(16) 0.0181(13) 0.0040(11) 0.0192(12)
C30 0.0579(13) 0.0702(15) 0.0713(14) -0.0231(11) 0.0098(11) 0.0037(11)
C31 0.0735(15) 0.0572(14) 0.0713(14) 0.0056(11) -0.0067(12) -0.0167(12)
N0AA 0.0395(8) 0.0348(8) 0.0648(10) 0.0026(7) -0.0053(7) 0.0041(6)
C2 0.0511(11) 0.0380(9) 0.0410(9) 0.0030(7) 0.0042(8) 0.0050(8)
C3 0.0836(18) 0.0763(17) 0.0755(15) 0.0008(12) -0.0133(13) -0.0212(14)

loop_
_atom_type_symbol
_atom_type_description
_atom_type_scat_dispersion_real
_atom_type_scat_dispersion_imag
_atom_type_scat_source
C C 0.0033 0.0016 'International Tables Vol C Tables 4.2.6.8 and 6.1.1.4'
H H 0.0000 0.0000 'International Tables Vol C Tables 4.2.6.8 and 6.1.1.4'
N N 0.0061 0.0033 'International Tables Vol C Tables 4.2.6.8 and 6.1.1.4'
O O 0.0106 0.0060 'International Tables Vol C Tables 4.2.6.8 and 6.1.1.4'
S S 0.1246 0.1234 'International Tables Vol C Tables 4.2.6.8 and 6.1.1.4'

loop_
_geom_angle_atom_site_label_1
_geom_angle_atom_site_label_2
_geom_angle_atom_site_label_3
_geom_angle
_geom_angle_site_symmetry_1
_geom_angle_site_symmetry_3
_geom_angle_publ_flag
O2 S1 O4 120.64(11) . . ?
O2 S1 N11 109.02(9) . . ?
O4 S1 N11 104.48(9) . . ?
O2 S1 C8 108.21(10) . . ?
O4 S1 C8 107.99(10) . . ?
N11 S1 C8 105.52(9) . . ?
C12 N1 C15 117.38(17) . . ?
C2 C5 N0AA 110.20(16) . . ?
C2 C5 N11 131.06(17) . . ?
N0AA C5 N11 118.60(16) . . ?
N0AA C7 C19 129.68(19) . . ?
N0AA C7 C9 107.47(16) . . ?
C19 C7 C9 122.86(18) . . ?
C24 C8 C30 119.6(2) . . ?
C24 C8 S1 120.74(17) . . ?
C30 C8 S1 119.67(16) . . ?
C18 C9 C7 118.38(19) . . ?
C18 C9 C2 133.62(19) . . ?
C7 C9 C2 107.91(16) . . ?
C13 C10 C21 120.4(2) . . ?
C5 N11 S1 124.92(13) . . ?
N1 C12 C17 123.96(18) . . ?
N1 C12 N0AA 114.82(16) . . ?
C17 C12 N0AA 121.21(18) . . ?
C10 C13 C14 118.0(2) . . ?
C10 C13 C2 121.16(19) . . ?
C14 C13 C2 120.82(16) . . ?
C31 C14 C13 120.8(2) . . ?
N1 C15 C25 122.7(2) . . ?
C20 C16 C24 122.1(2) . . ?
C23 C17 C12 117.6(2) . . ?
C27 C18 C9 119.1(2) . . ?
C28 C19 C7 117.1(2) . . ?
C16 C20 C22 117.6(2) . . ?
C16 C20 C3 120.9(2) . . ?
C22 C20 C3 121.4(2) . . ?
C26 C21 C10 120.7(2) . . ?
C30 C22 C20 121.2(2) . . ?
C25 C23 C17 119.2(2) . . ?
C8 C24 C16 119.5(2) . . ?
C23 C25 C15 119.1(2) . . ?
C31 C26 C21 119.4(2) . . ?
C18 C27 C28 121.1(2) . . ?
C19 C28 C27 121.5(2) . . ?
C22 C30 C8 120.0(2) . . ?
C26 C31 C14 120.7(2) . . ?
C7 N0AA C5 108.12(15) . . ?
C7 N0AA C12 124.57(16) . . ?
C5 N0AA C12 127.27(15) . . ?
C5 C2 C9 106.22(17) . . ?
C5 C2 C13 127.82(17) . . ?
C9 C2 C13 125.76(16) . . ?

loop_
_geom_bond_atom_site_label_1
_geom_bond_atom_site_label_2
_geom_bond_distance
_geom_bond_site_symmetry_2
_geom_bond_publ_flag
S1 O2 1.4218(18) . ?
S1 O4 1.4293(16) . ?
S1 N11 1.6333(16) . ?
S1 C8 1.757(2) . ?
N1 C12 1.325(3) . ?
N1 C15 1.334(3) . ?
C5 C2 1.364(3) . ?
C5 N0AA 1.396(2) . ?
C5 N11 1.396(2) . ?
C7 N0AA 1.388(2) . ?
C7 C19 1.390(3) . ?
C7 C9 1.402(3) . ?
C8 C24 1.366(3) . ?
C8 C30 1.382(3) . ?
C9 C18 1.398(3) . ?
C9 C2 1.442(3) . ?
C10 C13 1.386(3) . ?
C10 C21 1.391(4) . ?
C12 C17 1.379(3) . ?
C12 N0AA 1.421(2) . ?
C13 C14 1.387(3) . ?
C13 C2 1.475(3) . ?
C14 C31 1.382(3) . ?
C15 C25 1.373(3) . ?
C16 C20 1.366(3) . ?
C16 C24 1.379(3) . ?
C17 C23 1.379(3) . ?
C18 C27 1.374(4) . ?
C19 C28 1.370(3) . ?
C20 C22 1.383(3) . ?
C20 C3 1.498(3) . ?
C21 C26 1.367(4) . ?
C22 C30 1.367(3) . ?
C23 C25 1.369(4) . ?
C26 C31 1.364(4) . ?
C27 C28 1.396(4) . ?
